data_7011142
loop_
_publ_author_name
'Scott B. Clendenning'
'Barbara Gehrhus'
'Peter B. Hitchcock'
'Daniel F. Moser'
'John F. Nixon'
'Robert West'

_publ_section_title
;
 [1 + 4]-Cycloadditions of silylenes to
 2,4,6-tri-tert-butyl-1,3,5-triphosphabenzene
;
_journal_issue 4
_journal_name_full 'J. Chem. Soc., Dalton Trans.'
_journal_page_first 484
_journal_page_last 490
_journal_paper_doi 10.1039/b108020m
_journal_year 2002
_chemical_compound_source 'synthesis as described'
_chemical_formula_moiety 'C25 H49 N2 P3 Si1'
_chemical_formula_structural 'C25 H49 N2 P3 SI'
_chemical_formula_sum 'C25 H49 N2 P3 Si'
_chemical_formula_weight 498.66
_chemical_name_common '[SAT N2Si + P3]'
_space_group_IT_number 14
_symmetry_cell_setting monoclinic
_symmetry_Int_Tables_number 14
_symmetry_space_group_name_Hall '-P 2yn'
_symmetry_space_group_name_H-M 'P 1 21/n 1'
_atom_sites_solution_hydrogens geom
_atom_sites_solution_primary direct
_atom_sites_solution_secondary difmap
_audit_conform_dict_location ftp://ftp.iucr.org/cifdics/cif_core.dic
_audit_conform_dict_name cif_core.dic
_audit_conform_dict_version 2.1
_audit_creation_date 2000-11-14T16:08:48-00:00
_audit_creation_method 'WinGX routine CIF_UPDATE'
_cell_angle_alpha 90
_cell_angle_beta 100.983(2)
_cell_angle_gamma 90
_cell_formula_units_Z 4
_cell_length_a 11.0980(3)
_cell_length_b 17.8562(6)
_cell_length_c 14.7586(4)
_cell_measurement_reflns_used 10940
_cell_measurement_temperature 173(2)
_cell_measurement_theta_max 27.878
_cell_measurement_theta_min 3.705
_cell_measurement_wavelength 0.71073
_cell_volume 2871.11(15)
_computing_cell_refinement 'HKL Scalepack (Otwinowski & Minor 1997)'
_computing_data_reduction 'HKL Denzo and Scalepack (Otwinowski & Minor 1997)'
_computing_molecular_graphics 'Ortep-3 for Windows (Farrugia, 1997)'
_computing_publication_material 'WinGX publication routines (Farrugia, 1999)'
_computing_structure_refinement 'SHELXL-97 (Sheldrick, 1997)'
_computing_structure_solution 'SHELXS-97 (Sheldrick, 1997)'
_diffrn_ambient_temperature 173(2)
_diffrn_measured_fraction_theta_full 0.995
_diffrn_measured_fraction_theta_max 0.995
_diffrn_measurement_device KappaCCD
_diffrn_measurement_method CCD
_diffrn_radiation_monochromator graphite
_diffrn_radiation_probe x-ray
_diffrn_radiation_type MoK\a
_diffrn_radiation_wavelength 0.71073
_diffrn_reflns_av_R_equivalents 0.0447
_diffrn_reflns_av_unetI/netI 0.0529
_diffrn_reflns_limit_h_max 12
_diffrn_reflns_limit_h_min -14
_diffrn_reflns_limit_k_max 23
_diffrn_reflns_limit_k_min -18
_diffrn_reflns_limit_l_max 19
_diffrn_reflns_limit_l_min -17
_diffrn_reflns_number 18478
_diffrn_reflns_theta_full 27.88
_diffrn_reflns_theta_max 27.88
_diffrn_reflns_theta_min 3.74
_exptl_absorpt_coefficient_mu 0.264
_exptl_absorpt_correction_T_max 0.9016
_exptl_absorpt_correction_T_min 0.9016
_exptl_crystal_colour orange
_exptl_crystal_density_diffrn 1.154
_exptl_crystal_density_method 'not measured'
_exptl_crystal_description prism
_exptl_crystal_F_000 1088
_exptl_crystal_size_max 0.4
_exptl_crystal_size_mid 0.4
_exptl_crystal_size_min 0.4
_refine_diff_density_max 0.556
_refine_diff_density_min -0.59
_refine_diff_density_rms 0.066
_refine_ls_extinction_method none
_refine_ls_goodness_of_fit_ref 1.024
_refine_ls_hydrogen_treatment mixed
_refine_ls_matrix_type full
_refine_ls_number_parameters 293
_refine_ls_number_reflns 6821
_refine_ls_number_restraints 0
_refine_ls_restrained_S_all 1.024
_refine_ls_R_factor_all 0.0788
_refine_ls_R_factor_gt 0.057
_refine_ls_shift/su_max 0.001
_refine_ls_shift/su_mean 0
_refine_ls_structure_factor_coef Fsqd
_refine_ls_weighting_details 'calc w=1/[\s^2^(Fo^2^)+(0.0621P)^2^+3.3871P] where P=(Fo^2^+2Fc^2^)/3'
_refine_ls_weighting_scheme calc
_refine_ls_wR_factor_gt 0.1371
_refine_ls_wR_factor_ref 0.1502
_reflns_number_gt 5243
_reflns_number_total 6821
_reflns_threshold_expression >2sigma(I)
_cod_data_source_file b108020m.txt
_cod_data_source_block nov1200
_cod_original_sg_symbol_H-M P2(1)/n
_cod_database_code 7011142

loop_
_symmetry_equiv_pos_as_xyz
'x, y, z'
'-x+1/2, y+1/2, -z+1/2'
'-x, -y, -z'
'x-1/2, -y-1/2, z-1/2'

loop_
_atom_site_label
_atom_site_type_symbol
_atom_site_fract_x
_atom_site_fract_y
_atom_site_fract_z
_atom_site_U_iso_or_equiv
_atom_site_adp_type
_atom_site_occupancy
_atom_site_symmetry_multiplicity
_atom_site_calc_flag
_atom_site_refinement_flags
_atom_site_disorder_assembly
_atom_site_disorder_group
P1 P 0.90104(6) 0.22785(4) 0.78237(4) 0.02625(16) Uani 1 1 d . . .
P2 P 1.03959(6) 0.14450(4) 0.65372(4) 0.02559(16) Uani 1 1 d . . .
P3 P 1.06310(6) 0.09935(4) 0.85573(4) 0.02763(16) Uani 1 1 d . . .
Si1 Si 0.86926(6) 0.08035(4) 0.68391(4) 0.02181(15) Uani 1 1 d . . .
N1 N 0.72271(19) 0.09444(12) 0.61774(15) 0.0298(5) Uani 1 1 d . . .
N2 N 0.8603(2) -0.01679(12) 0.67752(15) 0.0308(5) Uani 1 1 d . . .
C1 C 0.9019(2) 0.12652(13) 0.80828(15) 0.0229(5) Uani 1 1 d . . .
C2 C 0.9798(2) 0.23227(13) 0.69554(17) 0.0262(5) Uani 1 1 d . A .
C3 C 1.1321(2) 0.11165(14) 0.76475(17) 0.0264(5) Uani 1 1 d . . .
C4 C 0.6587(3) 0.02340(17) 0.6119(3) 0.0627(11) Uani 1 1 d . . .
H4A H 0.5884 0.0278 0.644 0.075 Uiso 1 1 calc R . .
H4B H 0.6254 0.0121 0.5462 0.075 Uiso 1 1 calc R . .
C5 C 0.7326(3) -0.0358(2) 0.6501(4) 0.0862(17) Uani 1 1 d . . .
H5A H 0.7248 -0.0771 0.6046 0.103 Uiso 1 1 calc R . .
H5B H 0.7022 -0.0546 0.7048 0.103 Uiso 1 1 calc R . .
C6 C 0.8177(2) 0.10850(15) 0.88123(16) 0.0279(5) Uani 1 1 d . . .
C7 C 0.6845(2) 0.13085(17) 0.84356(19) 0.0364(6) Uani 1 1 d . . .
H7A H 0.6807 0.1843 0.8281 0.055 Uiso 1 1 calc R . .
H7B H 0.6346 0.121 0.8904 0.055 Uiso 1 1 calc R . .
H7C H 0.6527 0.1015 0.788 0.055 Uiso 1 1 calc R . .
C8 C 0.8222(3) 0.02525(17) 0.9053(2) 0.0403(7) Uani 1 1 d . . .
H8A H 0.9073 0.0105 0.9297 0.061 Uiso 1 1 calc R . .
H8B H 0.7903 -0.004 0.8498 0.061 Uiso 1 1 calc R . .
H8C H 0.772 0.0158 0.952 0.061 Uiso 1 1 calc R . .
C9 C 0.8614(3) 0.1532(2) 0.97126(18) 0.0449(8) Uani 1 1 d . . .
H9A H 0.8592 0.2069 0.9573 0.067 Uiso 1 1 calc R . .
H9B H 0.9455 0.1385 0.9986 0.067 Uiso 1 1 calc R . .
H9C H 0.8072 0.1426 1.0149 0.067 Uiso 1 1 calc R . .
C10 C 1.0083(3) 0.30813(14) 0.65396(19) 0.0341(6) Uani 1 1 d . . .
C14 C 1.2719(2) 0.10113(16) 0.7739(2) 0.0355(6) Uani 1 1 d . . .
C15 C 1.3325(3) 0.1787(2) 0.7822(3) 0.0626(11) Uani 1 1 d . . .
H15A H 1.311 0.2054 0.835 0.094 Uiso 1 1 calc R . .
H15B H 1.3034 0.2073 0.7256 0.094 Uiso 1 1 calc R . .
H15C H 1.4219 0.173 0.7915 0.094 Uiso 1 1 calc R . .
C16 C 1.3262(3) 0.0568(2) 0.8613(3) 0.0583(9) Uani 1 1 d . . .
H16A H 1.3053 0.0818 0.9154 0.088 Uiso 1 1 calc R . .
H16B H 1.4157 0.0543 0.8678 0.088 Uiso 1 1 calc R . .
H16C H 1.2923 0.0059 0.8565 0.088 Uiso 1 1 calc R . .
C17 C 1.3070(3) 0.0608(3) 0.6917(3) 0.0725(13) Uani 1 1 d . . .
H17A H 1.2734 0.088 0.6349 0.109 Uiso 1 1 calc R . .
H17B H 1.2735 0.0098 0.6879 0.109 Uiso 1 1 calc R . .
H17C H 1.3966 0.0585 0.6995 0.109 Uiso 1 1 calc R . .
C18 C 0.9496(3) -0.07950(15) 0.6823(2) 0.0357(6) Uani 1 1 d . . .
C19 C 1.0605(5) -0.0553(2) 0.6501(5) 0.118(3) Uani 1 1 d . . .
H19A H 1.0956 -0.0115 0.6857 0.176 Uiso 1 1 calc R . .
H19B H 1.0394 -0.0421 0.5845 0.176 Uiso 1 1 calc R . .
H19C H 1.1207 -0.0961 0.6585 0.176 Uiso 1 1 calc R . .
C20 C 0.9868(7) -0.1048(4) 0.7807(3) 0.158(4) Uani 1 1 d . . .
H20A H 0.914 -0.1214 0.8037 0.237 Uiso 1 1 calc R . .
H20B H 1.0256 -0.0631 0.8186 0.237 Uiso 1 1 calc R . .
H20C H 1.0451 -0.1464 0.784 0.237 Uiso 1 1 calc R . .
C21 C 0.8982(5) -0.1459(3) 0.6259(5) 0.123(3) Uani 1 1 d . . .
H21A H 0.8241 -0.1634 0.6464 0.185 Uiso 1 1 calc R . .
H21B H 0.9593 -0.1862 0.6338 0.185 Uiso 1 1 calc R . .
H21C H 0.8776 -0.1317 0.5607 0.185 Uiso 1 1 calc R . .
C22 C 0.6628(2) 0.15435(16) 0.55482(18) 0.0343(6) Uani 1 1 d . . .
C23 C 0.7481(4) 0.1859(4) 0.5014(4) 0.119(2) Uani 1 1 d . . .
H23A H 0.8234 0.2014 0.5432 0.179 Uiso 1 1 calc R . .
H23B H 0.7104 0.2294 0.4666 0.179 Uiso 1 1 calc R . .
H23C H 0.7679 0.1481 0.4584 0.179 Uiso 1 1 calc R . .
C24 C 0.6220(7) 0.2171(3) 0.6113(3) 0.142(3) Uani 1 1 d . . .
H24A H 0.5638 0.1974 0.6477 0.213 Uiso 1 1 calc R . .
H24B H 0.5822 0.2564 0.5699 0.213 Uiso 1 1 calc R . .
H24C H 0.6935 0.2379 0.6529 0.213 Uiso 1 1 calc R . .
C25 C 0.5481(5) 0.1308(3) 0.4918(4) 0.131(3) Uani 1 1 d . . .
H25A H 0.4908 0.1098 0.5281 0.196 Uiso 1 1 calc R . .
H25B H 0.5674 0.0929 0.4488 0.196 Uiso 1 1 calc R . .
H25C H 0.5103 0.1743 0.457 0.196 Uiso 1 1 calc R . .
C11 C 1.1182(8) 0.3408(4) 0.7188(6) 0.082(3) Uani 0.662(11) 1 d P A 1
H11A H 1.0991 0.3459 0.7806 0.122 Uiso 0.662(11) 1 calc PR A 1
H11B H 1.1375 0.3901 0.6962 0.122 Uiso 0.662(11) 1 calc PR A 1
H11C H 1.1889 0.3075 0.7214 0.122 Uiso 0.662(11) 1 calc PR A 1
C12 C 0.8999(8) 0.3616(3) 0.6462(7) 0.071(3) Uani 0.662(11) 1 d P A 1
H12A H 0.8781 0.368 0.7071 0.107 Uiso 0.662(11) 1 calc PR A 1
H12B H 0.8295 0.3409 0.6032 0.107 Uiso 0.662(11) 1 calc PR A 1
H12C H 0.9222 0.4102 0.6235 0.107 Uiso 0.662(11) 1 calc PR A 1
C13 C 1.0395(8) 0.3005(3) 0.5586(4) 0.0513(18) Uani 0.662(11) 1 d P A 1
H13A H 1.1087 0.2659 0.5614 0.077 Uiso 0.662(11) 1 calc PR A 1
H13B H 1.0619 0.3496 0.5373 0.077 Uiso 0.662(11) 1 calc PR A 1
H13C H 0.9681 0.281 0.5156 0.077 Uiso 0.662(11) 1 calc PR A 1
C11A C 1.1472(9) 0.3235(6) 0.6747(8) 0.041(3) Uiso 0.338(11) 1 d P A 2
H11D H 1.177 0.3233 0.7416 0.061 Uiso 0.338(11) 1 calc PR A 2
H11E H 1.1634 0.3725 0.6496 0.061 Uiso 0.338(11) 1 calc PR A 2
H11F H 1.1896 0.2845 0.6461 0.061 Uiso 0.338(11) 1 calc PR A 2
C12A C 0.9456(10) 0.3754(6) 0.6944(8) 0.041(3) Uiso 0.338(11) 1 d P A 2
H12D H 0.9708 0.376 0.7617 0.062 Uiso 0.338(11) 1 calc PR A 2
H12E H 0.8562 0.3701 0.6778 0.062 Uiso 0.338(11) 1 calc PR A 2
H12F H 0.9705 0.4224 0.6689 0.062 Uiso 0.338(11) 1 calc PR A 2
C13A C 0.9680(13) 0.3096(7) 0.5492(8) 0.050(3) Uiso 0.338(11) 1 d P A 2
H13D H 0.8795 0.3003 0.5328 0.075 Uiso 0.338(11) 1 calc PR A 2
H13E H 1.0121 0.2708 0.5217 0.075 Uiso 0.338(11) 1 calc PR A 2
H13F H 0.9866 0.3588 0.5257 0.075 Uiso 0.338(11) 1 calc PR A 2

loop_
_atom_site_aniso_label
_atom_site_aniso_U_11
_atom_site_aniso_U_22
_atom_site_aniso_U_33
_atom_site_aniso_U_23
_atom_site_aniso_U_13
_atom_site_aniso_U_12
P1 0.0262(3) 0.0260(3) 0.0277(3) -0.0020(3) 0.0079(2) 0.0002(2)
P2 0.0254(3) 0.0278(3) 0.0252(3) 0.0002(2) 0.0088(2) -0.0010(2)
P3 0.0203(3) 0.0365(4) 0.0244(3) 0.0033(3) 0.0003(2) -0.0005(3)
Si1 0.0210(3) 0.0235(3) 0.0202(3) 0.0008(2) 0.0020(2) -0.0009(2)
N1 0.0260(11) 0.0286(11) 0.0309(11) 0.0034(9) -0.0041(9) -0.0032(9)
N2 0.0283(11) 0.0239(10) 0.0377(12) -0.0002(9) 0.0002(9) -0.0018(8)
C1 0.0193(11) 0.0277(12) 0.0215(11) 0.0004(9) 0.0034(9) -0.0014(9)
C2 0.0252(12) 0.0252(12) 0.0275(12) 0.0009(10) 0.0036(10) -0.0016(9)
C3 0.0208(11) 0.0268(12) 0.0311(12) 0.0000(10) 0.0039(10) -0.0009(9)
C4 0.0318(16) 0.0320(16) 0.114(3) 0.0020(18) -0.0123(18) -0.0063(13)
C5 0.0360(18) 0.0379(19) 0.166(5) 0.038(2) -0.027(2) -0.0155(15)
C6 0.0230(12) 0.0392(14) 0.0222(11) -0.0002(10) 0.0059(9) -0.0051(10)
C7 0.0260(13) 0.0503(17) 0.0358(14) -0.0011(13) 0.0135(11) -0.0006(12)
C8 0.0389(15) 0.0474(17) 0.0371(15) 0.0120(13) 0.0132(12) -0.0056(13)
C9 0.0419(16) 0.071(2) 0.0239(13) -0.0115(13) 0.0118(12) -0.0187(15)
C10 0.0406(15) 0.0244(13) 0.0379(14) 0.0059(11) 0.0092(12) -0.0037(11)
C14 0.0209(12) 0.0391(15) 0.0469(16) -0.0037(12) 0.0072(11) 0.0013(11)
C15 0.0251(15) 0.0479(19) 0.115(3) 0.003(2) 0.0135(18) -0.0058(14)
C16 0.0285(15) 0.068(2) 0.076(2) 0.0152(19) 0.0041(16) 0.0155(15)
C17 0.0304(17) 0.114(4) 0.075(3) -0.032(2) 0.0169(17) 0.0111(19)
C18 0.0429(16) 0.0247(13) 0.0394(14) -0.0007(11) 0.0075(12) 0.0047(11)
C19 0.087(3) 0.044(2) 0.248(8) 0.015(3) 0.099(4) 0.021(2)
C20 0.262(9) 0.148(5) 0.059(3) 0.026(3) 0.017(4) 0.166(6)
C21 0.071(3) 0.074(3) 0.217(7) -0.087(4) 0.008(4) 0.003(3)
C22 0.0297(13) 0.0393(15) 0.0295(13) 0.0054(11) -0.0054(10) 0.0033(11)
C23 0.062(3) 0.169(6) 0.129(4) 0.122(4) 0.025(3) 0.027(3)
C24 0.203(7) 0.122(5) 0.072(3) -0.025(3) -0.048(4) 0.124(5)
C25 0.106(4) 0.092(4) 0.147(5) 0.067(4) -0.095(4) -0.045(3)
C11 0.113(6) 0.048(4) 0.067(5) 0.017(3) -0.025(4) -0.050(4)
C12 0.097(6) 0.036(3) 0.095(6) 0.034(4) 0.055(5) 0.029(3)
C13 0.081(5) 0.032(2) 0.049(3) 0.013(2) 0.034(3) -0.005(3)

loop_
_atom_type_symbol
_atom_type_description
_atom_type_scat_dispersion_real
_atom_type_scat_dispersion_imag
_atom_type_scat_source
C C 0.0033 0.0016 'International Tables Vol C Tables 4.2.6.8 and 6.1.1.4'
H H 0 0 'International Tables Vol C Tables 4.2.6.8 and 6.1.1.4'
N N 0.0061 0.0033 'International Tables Vol C Tables 4.2.6.8 and 6.1.1.4'
P P 0.1023 0.0942 'International Tables Vol C Tables 4.2.6.8 and 6.1.1.4'
Si Si 0.0817 0.0704 'International Tables Vol C Tables 4.2.6.8 and 6.1.1.4'

loop_
_geom_angle_atom_site_label_1
_geom_angle_atom_site_label_2
_geom_angle_atom_site_label_3
_geom_angle
_geom_angle_site_symmetry_1
_geom_angle_site_symmetry_3
_geom_angle_publ_flag
C2 P1 C1 102.71(11) . . ?
C2 P2 C3 98.40(11) . . ?
C2 P2 Si1 89.84(8) . . ?
C3 P2 Si1 90.47(8) . . ?
C3 P3 C1 102.54(11) . . ?
N2 Si1 N1 94.34(10) . . ?
N2 Si1 C1 117.63(11) . . ?
N1 Si1 C1 116.36(10) . . ?
N2 Si1 P2 121.42(8) . . ?
N1 Si1 P2 121.72(8) . . ?
C1 Si1 P2 87.74(7) . . ?
C4 N1 C22 115.9(2) . . ?
C4 N1 Si1 107.51(18) . . ?
C22 N1 Si1 135.22(18) . . ?
C5 N2 C18 116.6(2) . . ?
C5 N2 Si1 107.1(2) . . ?
C18 N2 Si1 135.82(18) . . ?
C6 C1 P1 110.99(16) . . ?
C6 C1 P3 109.90(16) . . ?
P1 C1 P3 107.47(12) . . ?
C6 C1 Si1 121.11(16) . . ?
P1 C1 Si1 102.87(11) . . ?
P3 C1 Si1 103.51(11) . . ?
C10 C2 P1 121.22(18) . . ?
C10 C2 P2 119.75(18) . . ?
P1 C2 P2 118.96(14) . . ?
C14 C3 P3 121.14(19) . . ?
C14 C3 P2 119.58(18) . . ?
P3 C3 P2 119.15(13) . . ?
C5 C4 N1 113.4(3) . . ?
C4 C5 N2 114.0(3) . . ?
C8 C6 C7 109.0(2) . . ?
C8 C6 C9 108.2(2) . . ?
C7 C6 C9 107.5(2) . . ?
C8 C6 C1 111.0(2) . . ?
C7 C6 C1 110.7(2) . . ?
C9 C6 C1 110.5(2) . . ?
C11 C10 C13 108.8(5) . . ?
C11 C10 C12 109.6(5) . . ?
C13 C10 C12 107.7(4) . . ?
C11 C10 C13A 132.7(6) . . ?
C13 C10 C13A 30.3(4) . . ?
C12 C10 C13A 80.7(5) . . ?
C11 C10 C11A 31.8(4) . . ?
C13 C10 C11A 78.7(5) . . ?
C12 C10 C11A 130.6(5) . . ?
C13A C10 C11A 106.7(6) . . ?
C11 C10 C2 106.7(3) . . ?
C13 C10 C2 112.9(3) . . ?
C12 C10 C2 111.1(3) . . ?
C13A C10 C2 112.1(5) . . ?
C11A C10 C2 110.5(4) . . ?
C11 C10 C12A 80.0(5) . . ?
C13 C10 C12A 128.3(5) . . ?
C12 C10 C12A 31.1(4) . . ?
C13A C10 C12A 107.9(6) . . ?
C11A C10 C12A 106.8(6) . . ?
C2 C10 C12A 112.5(4) . . ?
C17 C14 C15 108.4(3) . . ?
C17 C14 C16 107.8(3) . . ?
C15 C14 C16 107.6(3) . . ?
C17 C14 C3 113.1(2) . . ?
C15 C14 C3 108.4(2) . . ?
C16 C14 C3 111.3(2) . . ?
C19 C18 N2 110.8(3) . . ?
C19 C18 C21 107.9(4) . . ?
N2 C18 C21 112.9(3) . . ?
C19 C18 C20 108.0(5) . . ?
N2 C18 C20 109.3(3) . . ?
C21 C18 C20 107.7(4) . . ?
C23 C22 N1 110.9(3) . . ?
C23 C22 C25 109.8(4) . . ?
N1 C22 C25 114.5(3) . . ?
C23 C22 C24 107.8(5) . . ?
N1 C22 C24 109.4(3) . . ?
C25 C22 C24 104.0(4) . . ?

loop_
_geom_bond_atom_site_label_1
_geom_bond_atom_site_label_2
_geom_bond_distance
_geom_bond_site_symmetry_2
_geom_bond_publ_flag
P1 C2 1.685(2) . ?
P1 C1 1.849(2) . ?
P2 C2 1.853(3) . ?
P2 C3 1.855(3) . ?
P2 Si1 2.3249(9) . ?
P3 C3 1.682(2) . ?
P3 C1 1.857(2) . ?
Si1 N2 1.739(2) . ?
Si1 N1 1.748(2) . ?
Si1 C1 1.982(2) . ?
N1 C4 1.449(4) . ?
N1 C22 1.488(3) . ?
N2 C5 1.438(4) . ?
N2 C18 1.488(3) . ?
C1 C6 1.587(3) . ?
C2 C10 1.544(3) . ?
C3 C14 1.544(3) . ?
C4 C5 1.391(5) . ?
C6 C8 1.527(4) . ?
C6 C7 1.531(4) . ?
C6 C9 1.547(4) . ?
C10 C11 1.516(6) . ?
C10 C13 1.518(5) . ?
C10 C12 1.523(6) . ?
C10 C13A 1.526(11) . ?
C10 C11A 1.537(10) . ?
C10 C12A 1.563(11) . ?
C14 C17 1.524(4) . ?
C14 C15 1.534(4) . ?
C14 C16 1.536(4) . ?
C18 C19 1.467(5) . ?
C18 C21 1.498(5) . ?
C18 C20 1.501(5) . ?
C22 C23 1.456(5) . ?
C22 C25 1.487(5) . ?
C22 C24 1.516(5) . ?
